data_4022878
loop_
_publ_author_name
'Tao Han'
'Qian-Shou Zong'
'Chuan-Feng Chen'

_publ_section_title
;
 Complexation of Triptycene-Based Cylindrical Macrotricyclic
 Polyether toward Diquaternary Salts: Ion-Controlled Binding
 and Release of the Guests
;
_journal_name_full 'Journal of Organic Chemistry'
_journal_page_first 3108
_journal_page_last 3111
_journal_paper_doi 10.1021/jo070035i
_journal_volume 72
_journal_year 2007
_chemical_formula_moiety 'C90.50 H105.75 F12 N7.25 O17 P2'
_chemical_formula_sum 'C90.5 H105.75 F12 N7.25 O17 P2'
_chemical_formula_weight 1857.01
_chemical_name_systematic
; 
 ? 
;
_space_group_IT_number 14
_symmetry_cell_setting monoclinic
_symmetry_space_group_name_Hall '-P 2ybc'
_symmetry_space_group_name_H-M 'P 1 21/c 1'
_atom_sites_solution_hydrogens geom
_atom_sites_solution_primary direct
_atom_sites_solution_secondary difmap
_audit_creation_method SHELXL-97
_cell_angle_alpha 90.00
_cell_angle_beta 114.0130(10)
_cell_angle_gamma 90.00
_cell_formula_units_Z 4
_cell_length_a 20.2750(10)
_cell_length_b 19.9664(8)
_cell_length_c 24.5479(10)
_cell_measurement_reflns_used 17721
_cell_measurement_temperature 113(2)
_cell_measurement_theta_max 28.0
_cell_measurement_theta_min 1.5
_cell_volume 9077.4(7)
_computing_cell_refinement CrystalClear
_computing_data_collection CrystalClear
_computing_data_reduction CrystalClear
_computing_publication_material 'CrystalStructure 3.7.0'
_computing_structure_refinement 'SHELXL-97 (Sheldrick, 1997)'
_computing_structure_solution 'SHELXS-97 (Sheldrick, 1990)'
_diffrn_ambient_temperature 113(2)
_diffrn_detector_area_resol_mean 7.31
_diffrn_measured_fraction_theta_full 0.995
_diffrn_measured_fraction_theta_max 0.995
_diffrn_measurement_device_type 'Rigaku Saturn'
_diffrn_measurement_method \w
_diffrn_radiation_monochromator confocal
_diffrn_radiation_source 'rotating anode'
_diffrn_radiation_type MoK\a
_diffrn_radiation_wavelength 0.71070
_diffrn_reflns_av_R_equivalents 0.0493
_diffrn_reflns_av_sigmaI/netI 0.0657
_diffrn_reflns_limit_h_max 23
_diffrn_reflns_limit_h_min -25
_diffrn_reflns_limit_k_max 25
_diffrn_reflns_limit_k_min -23
_diffrn_reflns_limit_l_max 31
_diffrn_reflns_limit_l_min -31
_diffrn_reflns_number 79481
_diffrn_reflns_theta_full 27.00
_diffrn_reflns_theta_max 27.00
_diffrn_reflns_theta_min 1.37
_exptl_absorpt_coefficient_mu 0.143
_exptl_absorpt_correction_T_max 0.9531
_exptl_absorpt_correction_T_min 0.9478
_exptl_absorpt_correction_type multi-scan
_exptl_absorpt_process_details 'Jacobson, R. (1998) Private communication'
_exptl_crystal_colour red
_exptl_crystal_density_diffrn 1.359
_exptl_crystal_density_method 'not measured'
_exptl_crystal_description prism
_exptl_crystal_F_000 3894
_exptl_crystal_size_max 0.38
_exptl_crystal_size_mid 0.36
_exptl_crystal_size_min 0.34
_refine_diff_density_max 1.269
_refine_diff_density_min -0.635
_refine_diff_density_rms 0.075
_refine_ls_extinction_coef 0.0020(4)
_refine_ls_extinction_expression Fc^*^=kFc[1+0.001xFc^2^\l^3^/sin(2\q)]^-1/4^
_refine_ls_extinction_method SHELXL
_refine_ls_goodness_of_fit_ref 1.075
_refine_ls_hydrogen_treatment constr
_refine_ls_matrix_type full
_refine_ls_number_parameters 1306
_refine_ls_number_reflns 19737
_refine_ls_number_restraints 378
_refine_ls_restrained_S_all 1.571
_refine_ls_R_factor_all 0.0880
_refine_ls_R_factor_gt 0.0681
_refine_ls_shift/su_max 0.005
_refine_ls_shift/su_mean 0.000
_refine_ls_structure_factor_coef Fsqd
_refine_ls_weighting_details 'calc w=1/[\s^2^(Fo^2^)+(0.0986P)^2^+8.6052P] where P=(Fo^2^+2Fc^2^)/3'
_refine_ls_weighting_scheme calc
_refine_ls_wR_factor_gt 0.1824
_refine_ls_wR_factor_ref 0.2006
_reflns_number_gt 15773
_reflns_number_total 19737
_reflns_threshold_expression >2sigma(I)
_cod_data_source_file jo070035isi20070107_104601.cif
_cod_data_source_block shelxl
_cod_original_sg_symbol_H-M 'P 21/c'
_cod_original_formula_sum 'C90.50 H105.75 F12 N7.25 O17 P2'
_cod_database_code 4022878

loop_
_symmetry_equiv_pos_as_xyz
'x, y, z'
'-x, y+1/2, -z+1/2'
'-x, -y, -z'
'x, -y-1/2, z-1/2'

loop_
_atom_site_label
_atom_site_type_symbol
_atom_site_fract_x
_atom_site_fract_y
_atom_site_fract_z
_atom_site_U_iso_or_equiv
_atom_site_adp_type
_atom_site_occupancy
_atom_site_symmetry_multiplicity
_atom_site_calc_flag
_atom_site_refinement_flags
_atom_site_disorder_assembly
_atom_site_disorder_group
P1 P 0.15602(6) 0.02940(5) 0.45195(4) 0.0267(3) Uani 1 1 d . . .
P2 P 0.29649(6) 0.87729(6) 0.05172(5) 0.0327(3) Uani 1 1 d . . .
F1 F 0.16777(15) -0.04721(13) 0.43994(12) 0.0421(7) Uani 1 1 d . . .
F2 F 0.07105(13) 0.02198(13) 0.41295(11) 0.0384(6) Uani 1 1 d . . .
F3 F 0.14445(14) 0.00836(13) 0.51101(10) 0.0363(6) Uani 1 1 d . . .
F4 F 0.24116(13) 0.03708(14) 0.49198(11) 0.0388(6) Uani 1 1 d . . .
F5 F 0.16779(15) 0.05163(13) 0.39391(10) 0.0394(6) Uani 1 1 d . . .
F6 F 0.14461(15) 0.10650(12) 0.46489(11) 0.0378(6) Uani 1 1 d . . .
F7 F 0.21237(14) 0.85907(15) 0.02442(12) 0.0448(7) Uani 1 1 d . . .
F8 F 0.30483(16) 0.84887(14) 0.11517(11) 0.0444(7) Uani 1 1 d . . .
F9 F 0.27902(16) 0.95009(14) 0.06989(12) 0.0463(7) Uani 1 1 d . . .
F10 F 0.28776(18) 0.90522(16) -0.01182(12) 0.0543(8) Uani 1 1 d . . .
F11 F 0.31392(16) 0.80429(15) 0.03354(14) 0.0501(7) Uani 1 1 d . . .
F12 F 0.38097(15) 0.89488(16) 0.07958(13) 0.0485(7) Uani 1 1 d . . .
O1 O 0.04023(15) 0.67551(13) 0.22167(11) 0.0240(6) Uani 1 1 d . . .
O2 O 0.04600(16) 0.72619(15) 0.10302(12) 0.0294(6) Uani 1 1 d . . .
O3 O 0.16895(17) 0.67641(15) 0.08810(14) 0.0340(7) Uani 1 1 d . . .
O4 O 0.31418(15) 0.64033(13) 0.11858(12) 0.0270(6) Uani 1 1 d . . .
O5 O 0.39224(16) 0.65750(14) 0.22971(12) 0.0303(6) Uani 1 1 d . . .
O6 O 0.33461(15) 0.72615(14) 0.30438(13) 0.0288(6) Uani 1 1 d . . .
O7 O 0.25869(15) 0.77009(14) 0.37543(12) 0.0269(6) Uani 1 1 d . . .
O8 O 0.11945(15) 0.69836(13) 0.33351(11) 0.0253(6) Uani 1 1 d . . .
O9 O 0.13425(15) 0.25319(13) 0.27466(12) 0.0275(6) Uani 1 1 d . . .
O10 O 0.15394(15) 0.16385(12) 0.18150(12) 0.0255(6) Uani 1 1 d . . .
O11 O 0.26668(15) 0.14865(13) 0.14615(12) 0.0251(6) Uani 1 1 d . . .
O12 O 0.38947(14) 0.22196(13) 0.17223(11) 0.0236(6) Uani 1 1 d . . .
O13 O 0.46971(14) 0.24414(13) 0.28236(11) 0.0244(6) Uani 1 1 d . . .
O14 O 0.43244(15) 0.19657(14) 0.37544(12) 0.0275(6) Uani 1 1 d . . .
O15 O 0.34299(15) 0.19988(13) 0.43760(13) 0.0283(6) Uani 1 1 d . A .
O16 O 0.2243(4) 0.2886(3) 0.3953(3) 0.0210(14) Uani 0.552(10) 1 d PU A 1
N1 N 0.35498(18) 0.34418(18) 0.33221(14) 0.0278(7) Uani 1 1 d . . .
N2 N 0.28446(17) 0.32024(16) 0.20895(14) 0.0232(7) Uani 1 1 d . . .
C1 C -0.02566(19) 0.44739(17) 0.27352(15) 0.0182(7) Uani 1 1 d . . .
C2 C 0.01055(19) 0.51683(17) 0.28617(15) 0.0184(7) Uani 1 1 d . . .
C3 C 0.0039(2) 0.56481(18) 0.24306(15) 0.0195(7) Uani 1 1 d . . .
H3A H -0.0262 0.5567 0.2023 0.023 Uiso 1 1 calc R . .
C4 C 0.0419(2) 0.62501(18) 0.26031(15) 0.0202(7) Uani 1 1 d . . .
C5 C 0.0851(2) 0.63739(18) 0.32100(16) 0.0204(7) Uani 1 1 d . . .
C6 C 0.0909(2) 0.58934(18) 0.36395(15) 0.0210(7) Uani 1 1 d . . .
H6A H 0.1199 0.5977 0.4049 0.025 Uiso 1 1 calc R . .
C7 C 0.05382(19) 0.52898(18) 0.34618(15) 0.0195(7) Uani 1 1 d . . .
C8 C 0.0574(2) 0.47024(18) 0.38793(15) 0.0204(7) Uani 1 1 d . . .
C9 C 0.0816(2) 0.41025(18) 0.36137(15) 0.0206(7) Uani 1 1 d . . .
C10 C 0.1408(2) 0.3697(2) 0.39144(16) 0.0249(8) Uani 1 1 d . A .
H10A H 0.1702 0.3774 0.4324 0.030 Uiso 1 1 calc R . .
C11 C 0.1572(2) 0.3175(2) 0.36138(17) 0.0265(8) Uani 1 1 d . . .
C12 C 0.1140(2) 0.30575(18) 0.30071(17) 0.0230(8) Uani 1 1 d . A .
C13 C 0.0542(2) 0.34664(18) 0.27044(16) 0.0210(7) Uani 1 1 d . . .
H13A H 0.0248 0.3392 0.2294 0.025 Uiso 1 1 calc R A .
C14 C 0.03806(19) 0.39838(17) 0.30107(15) 0.0192(7) Uani 1 1 d . A .
C15 C -0.06561(19) 0.44205(17) 0.31492(15) 0.0189(7) Uani 1 1 d . . .
C16 C -0.1377(2) 0.42540(18) 0.29773(16) 0.0222(8) Uani 1 1 d . . .
H16A H -0.1674 0.4171 0.2569 0.027 Uiso 1 1 calc R . .
C17 C -0.1666(2) 0.42077(18) 0.34050(17) 0.0252(8) Uani 1 1 d . . .
H17A H -0.2158 0.4088 0.3287 0.030 Uiso 1 1 calc R . .
C18 C -0.1237(2) 0.43360(19) 0.40006(17) 0.0250(8) Uani 1 1 d . . .
H18A H -0.1437 0.4308 0.4289 0.030 Uiso 1 1 calc R . .
C19 C -0.0510(2) 0.45074(18) 0.41751(16) 0.0228(8) Uani 1 1 d . . .
H19A H -0.0216 0.4597 0.4583 0.027 Uiso 1 1 calc R . .
C20 C -0.0217(2) 0.45460(17) 0.37544(15) 0.0190(7) Uani 1 1 d . . .
C21 C -0.0727(2) 0.43389(18) 0.20830(15) 0.0214(7) Uani 1 1 d . . .
H21A H -0.0936 0.3889 0.2041 0.032 Uiso 1 1 calc R . .
H21B H -0.0433 0.4369 0.1851 0.032 Uiso 1 1 calc R . .
H21C H -0.1116 0.4672 0.1936 0.032 Uiso 1 1 calc R . .
C22 C 0.1050(2) 0.4836(2) 0.45340(15) 0.0251(8) Uani 1 1 d . . .
H22A H 0.1046 0.4443 0.4772 0.038 Uiso 1 1 calc R . .
H22B H 0.0865 0.5225 0.4671 0.038 Uiso 1 1 calc R . .
H22C H 0.1545 0.4926 0.4580 0.038 Uiso 1 1 calc R . .
C23 C 0.46658(19) 0.44136(17) 0.11423(15) 0.0185(7) Uani 1 1 d . . .
C24 C 0.4452(2) 0.50331(17) 0.14117(15) 0.0188(7) Uani 1 1 d . . .
C25 C 0.3849(2) 0.54383(18) 0.11174(15) 0.0203(7) Uani 1 1 d . . .
H25A H 0.3549 0.5364 0.0709 0.024 Uiso 1 1 calc R . .
C26 C 0.3692(2) 0.59534(18) 0.14293(16) 0.0215(7) Uani 1 1 d . . .
C27 C 0.4132(2) 0.60582(18) 0.20383(16) 0.0231(8) Uani 1 1 d . . .
C28 C 0.4739(2) 0.56560(18) 0.23286(16) 0.0225(8) Uani 1 1 d . . .
H28A H 0.5042 0.5729 0.2737 0.027 Uiso 1 1 calc R . .
C29 C 0.4897(2) 0.51450(18) 0.20104(15) 0.0204(7) Uani 1 1 d . . .
C30 C 0.5519(2) 0.46396(18) 0.22796(15) 0.0202(7) Uani 1 1 d . . .
C31 C 0.5912(2) 0.46466(17) 0.18569(15) 0.0198(7) Uani 1 1 d . . .
C32 C 0.6645(2) 0.47608(19) 0.20215(17) 0.0246(8) Uani 1 1 d . . .
H32A H 0.6952 0.4851 0.2426 0.029 Uiso 1 1 calc R . .
C33 C 0.6928(2) 0.4742(2) 0.15884(18) 0.0279(8) Uani 1 1 d . . .
H33A H 0.7427 0.4826 0.1699 0.033 Uiso 1 1 calc R . .
C34 C 0.6486(2) 0.4602(2) 0.10005(18) 0.0276(8) Uani 1 1 d . . .
H34A H 0.6684 0.4581 0.0711 0.033 Uiso 1 1 calc R . .
C35 C 0.5749(2) 0.44913(18) 0.08321(16) 0.0231(8) Uani 1 1 d . . .
H35A H 0.5447 0.4397 0.0427 0.028 Uiso 1 1 calc R . .
C36 C 0.54573(19) 0.45193(17) 0.12565(15) 0.0190(7) Uani 1 1 d . . .
C37 C 0.46732(19) 0.38443(17) 0.15682(15) 0.0180(7) Uani 1 1 d . . .
C38 C 0.42602(19) 0.32626(18) 0.13994(15) 0.0191(7) Uani 1 1 d . . .
H38A H 0.3967 0.3179 0.0991 0.023 Uiso 1 1 calc R . .
C39 C 0.42814(19) 0.28052(18) 0.18341(16) 0.0197(7) Uani 1 1 d . . .
C40 C 0.4729(2) 0.29254(18) 0.24382(15) 0.0205(7) Uani 1 1 d . . .
C41 C 0.5157(2) 0.34997(18) 0.26053(15) 0.0206(7) Uani 1 1 d . . .
H41A H 0.5468 0.3576 0.3011 0.025 Uiso 1 1 calc R . .
C42 C 0.51220(19) 0.39599(18) 0.21671(15) 0.0192(7) Uani 1 1 d . . .
C43 C 0.4173(2) 0.42821(18) 0.04925(15) 0.0212(7) Uani 1 1 d . . .
H43A H 0.4342 0.3885 0.0353 0.032 Uiso 1 1 calc R . .
H43B H 0.4182 0.4670 0.0251 0.032 Uiso 1 1 calc R . .
H43C H 0.3679 0.4207 0.0455 0.032 Uiso 1 1 calc R . .
C44 C 0.6017(2) 0.47734(19) 0.29265(15) 0.0246(8) Uani 1 1 d . . .
H44A H 0.5738 0.4762 0.3172 0.037 Uiso 1 1 calc R . .
H44B H 0.6241 0.5215 0.2960 0.037 Uiso 1 1 calc R . .
H44C H 0.6394 0.4429 0.3066 0.037 Uiso 1 1 calc R . .
C45 C -0.0130(2) 0.6704(2) 0.16138(16) 0.0256(8) Uani 1 1 d . . .
H45A H -0.0618 0.6676 0.1612 0.031 Uiso 1 1 calc R . .
H45B H -0.0046 0.6292 0.1427 0.031 Uiso 1 1 calc R . .
C46 C -0.0081(2) 0.7311(2) 0.12634(18) 0.0294(9) Uani 1 1 d . . .
H46A H -0.0555 0.7382 0.0928 0.035 Uiso 1 1 calc R . .
H46B H 0.0023 0.7710 0.1525 0.035 Uiso 1 1 calc R . .
C47 C 0.1178(2) 0.7340(3) 0.1460(2) 0.0375(10) Uani 1 1 d . . .
H47A H 0.1316 0.6953 0.1736 0.045 Uiso 1 1 calc R . .
H47B H 0.1218 0.7752 0.1696 0.045 Uiso 1 1 calc R . .
C48 C 0.1668(3) 0.7384(3) 0.1142(2) 0.0408(11) Uani 1 1 d . . .
H48A H 0.1491 0.7734 0.0830 0.049 Uiso 1 1 calc R . .
H48B H 0.2160 0.7510 0.1428 0.049 Uiso 1 1 calc R . .
C49 C 0.2030(2) 0.6792(2) 0.04691(19) 0.0302(9) Uani 1 1 d . . .
H49A H 0.2258 0.7236 0.0494 0.036 Uiso 1 1 calc R . .
H49B H 0.1663 0.6732 0.0057 0.036 Uiso 1 1 calc R . .
C50 C 0.2592(2) 0.6254(2) 0.06123(17) 0.0258(8) Uani 1 1 d . . .
H50A H 0.2376 0.5811 0.0617 0.031 Uiso 1 1 calc R . .
H50B H 0.2797 0.6246 0.0309 0.031 Uiso 1 1 calc R . .
C51 C 0.4322(2) 0.6697(2) 0.29214(17) 0.0266(8) Uani 1 1 d . . .
H51A H 0.4845 0.6729 0.3017 0.032 Uiso 1 1 calc R . .
H51B H 0.4244 0.6330 0.3160 0.032 Uiso 1 1 calc R . .
C52 C 0.4045(2) 0.7348(2) 0.3053(2) 0.0353(10) Uani 1 1 d . . .
H52A H 0.4379 0.7514 0.3449 0.042 Uiso 1 1 calc R . .
H52B H 0.4025 0.7686 0.2751 0.042 Uiso 1 1 calc R . .
C53 C 0.2992(2) 0.7890(2) 0.2989(2) 0.0344(10) Uani 1 1 d . . .
H53A H 0.2844 0.8064 0.2579 0.041 Uiso 1 1 calc R . .
H53B H 0.3327 0.8217 0.3269 0.041 Uiso 1 1 calc R . .
C54 C 0.2338(2) 0.7800(2) 0.31262(19) 0.0349(10) Uani 1 1 d . . .
H54A H 0.2026 0.8202 0.3002 0.042 Uiso 1 1 calc R . .
H54B H 0.2054 0.7408 0.2909 0.042 Uiso 1 1 calc R . .
C55 C 0.2043(2) 0.77670(19) 0.39802(18) 0.0259(8) Uani 1 1 d . . .
H55A H 0.1694 0.8116 0.3749 0.031 Uiso 1 1 calc R . .
H55B H 0.2271 0.7918 0.4400 0.031 Uiso 1 1 calc R . .
C56 C 0.1639(2) 0.7123(2) 0.39491(16) 0.0255(8) Uani 1 1 d . . .
H56A H 0.1985 0.6752 0.4124 0.031 Uiso 1 1 calc R . .
H56B H 0.1336 0.7168 0.4177 0.031 Uiso 1 1 calc R . .
C57 C 0.0809(2) 0.22981(19) 0.21825(19) 0.0286(9) Uani 1 1 d . . .
H57A H 0.0788 0.2602 0.1857 0.034 Uiso 1 1 calc R . .
H57B H 0.0327 0.2286 0.2193 0.034 Uiso 1 1 calc R . .
C58 C 0.1029(2) 0.16012(19) 0.2077(2) 0.0301(9) Uani 1 1 d . . .
H58A H 0.1244 0.1357 0.2461 0.036 Uiso 1 1 calc R . .
H58B H 0.0597 0.1351 0.1809 0.036 Uiso 1 1 calc R . .
C59 C 0.1847(2) 0.09914(18) 0.18178(19) 0.0279(9) Uani 1 1 d . . .
H59A H 0.1471 0.0642 0.1734 0.033 Uiso 1 1 calc R . .
H59B H 0.2235 0.0902 0.2216 0.033 Uiso 1 1 calc R . .
C60 C 0.2152(2) 0.09662(18) 0.13501(18) 0.0252(8) Uani 1 1 d . . .
H60A H 0.2384 0.0527 0.1364 0.030 Uiso 1 1 calc R . .
H60B H 0.1759 0.1023 0.0949 0.030 Uiso 1 1 calc R . .
C61 C 0.3064(2) 0.14184(19) 0.11001(17) 0.0250(8) Uani 1 1 d . . .
H61A H 0.2732 0.1306 0.0686 0.030 Uiso 1 1 calc R . .
H61B H 0.3422 0.1053 0.1256 0.030 Uiso 1 1 calc R . .
C62 C 0.3443(2) 0.20686(18) 0.11102(15) 0.0218(8) Uani 1 1 d . . .
H62A H 0.3740 0.2027 0.0876 0.026 Uiso 1 1 calc R . .
H62B H 0.3086 0.2431 0.0934 0.026 Uiso 1 1 calc R . .
C63 C 0.5183(2) 0.2493(2) 0.34418(16) 0.0250(8) Uani 1 1 d . . .
H63A H 0.5103 0.2918 0.3613 0.030 Uiso 1 1 calc R . .
H63B H 0.5691 0.2479 0.3486 0.030 Uiso 1 1 calc R . .
C64 C 0.5022(2) 0.1902(2) 0.37523(17) 0.0275(8) Uani 1 1 d . . .
H64A H 0.5046 0.1483 0.3545 0.033 Uiso 1 1 calc R . .
H64B H 0.5390 0.1875 0.4168 0.033 Uiso 1 1 calc R . .
C65 C 0.4155(2) 0.1379(2) 0.40039(19) 0.0304(9) Uani 1 1 d . . .
H65A H 0.4523 0.1313 0.4415 0.036 Uiso 1 1 calc R . .
H65B H 0.4164 0.0983 0.3764 0.036 Uiso 1 1 calc R . .
C66 C 0.3425(2) 0.14432(19) 0.40126(18) 0.0270(8) Uani 1 1 d . . .
H66A H 0.3055 0.1511 0.3602 0.032 Uiso 1 1 calc R . .
H66B H 0.3304 0.1029 0.4174 0.032 Uiso 1 1 calc R . .
C67 C 0.2868(2) 0.1984(2) 0.45903(17) 0.0268(8) Uani 1 1 d . . .
H67A H 0.3002 0.2266 0.4936 0.032 Uiso 0.552(10) 1 d PR A 1
H67B H 0.2819 0.1535 0.4709 0.032 Uiso 0.552(10) 1 d PR A 1
H67C H 0.3083 0.1912 0.5014 0.032 Uiso 0.448(10) 1 d PR A 2
H67D H 0.2555 0.1612 0.4411 0.032 Uiso 0.448(10) 1 d PR A 2
C68 C 0.2163(4) 0.2213(3) 0.4134(3) 0.0249(18) Uani 0.552(10) 1 d PU A 1
H68A H 0.2003 0.1910 0.3785 0.030 Uiso 0.552(10) 1 calc PR A 1
H68B H 0.1794 0.2206 0.4302 0.030 Uiso 0.552(10) 1 calc PR A 1
C69 C 0.3945(2) 0.3475(2) 0.39139(18) 0.0363(10) Uani 1 1 d . . .
H69A H 0.3857 0.3167 0.4172 0.044 Uiso 1 1 calc R . .
C70 C 0.4474(3) 0.3952(3) 0.4146(2) 0.0417(11) Uani 1 1 d . . .
H70A H 0.4752 0.3978 0.4564 0.050 Uiso 1 1 calc R . .
C71 C 0.4597(2) 0.4394(3) 0.3765(2) 0.0388(11) Uani 1 1 d . . .
H71A H 0.4956 0.4731 0.3920 0.047 Uiso 1 1 calc R . .
C72 C 0.4196(2) 0.4344(2) 0.31545(18) 0.0310(9) Uani 1 1 d . . .
H72A H 0.4288 0.4640 0.2890 0.037 Uiso 1 1 calc R . .
C73 C 0.3664(2) 0.3864(2) 0.29318(17) 0.0259(8) Uani 1 1 d . . .
C74 C 0.3205(2) 0.37914(19) 0.22918(16) 0.0226(8) Uani 1 1 d . . .
C75 C 0.3116(2) 0.4301(2) 0.18847(18) 0.0280(8) Uani 1 1 d . . .
H75A H 0.3361 0.4716 0.2015 0.034 Uiso 1 1 calc R . .
C76 C 0.2672(2) 0.4208(2) 0.12891(18) 0.0319(9) Uani 1 1 d . . .
H76A H 0.2614 0.4557 0.1010 0.038 Uiso 1 1 calc R . .
C77 C 0.2314(2) 0.3609(2) 0.11016(18) 0.0342(10) Uani 1 1 d . . .
H77A H 0.2007 0.3543 0.0693 0.041 Uiso 1 1 calc R . .
C78 C 0.2406(2) 0.3105(2) 0.15130(18) 0.0291(9) Uani 1 1 d . . .
H78A H 0.2159 0.2691 0.1388 0.035 Uiso 1 1 calc R . .
C79 C 0.2938(2) 0.2652(2) 0.25254(18) 0.0284(9) Uani 1 1 d . . .
H79A H 0.3398 0.2413 0.2614 0.034 Uiso 1 1 calc R . .
H79B H 0.2537 0.2327 0.2360 0.034 Uiso 1 1 calc R . .
C80 C 0.2942(2) 0.2964(2) 0.30812(18) 0.0298(9) Uani 1 1 d . . .
H80A H 0.2480 0.3201 0.2990 0.036 Uiso 1 1 calc R . .
H80B H 0.2995 0.2612 0.3381 0.036 Uiso 1 1 calc R . .
N3 N 0.1330(3) 0.2309(3) 0.0300(2) 0.0656(15) Uani 1 1 d . . .
C81 C 0.0811(4) 0.2108(3) 0.0312(2) 0.0529(15) Uani 1 1 d . . .
C82 C 0.0156(4) 0.1852(4) 0.0330(3) 0.0715(19) Uani 1 1 d . . .
H82A H 0.0250 0.1412 0.0524 0.107 Uiso 1 1 calc R . .
H82B H -0.0215 0.1809 -0.0077 0.107 Uiso 1 1 calc R . .
H82C H -0.0013 0.2161 0.0556 0.107 Uiso 1 1 calc R . .
N4 N 0.4595(3) 0.2884(5) 0.5327(3) 0.111(3) Uani 1 1 d . . .
C83 C 0.5146(5) 0.2832(5) 0.5368(3) 0.099(3) Uani 1 1 d . . .
C84 C 0.5886(4) 0.2731(6) 0.5371(3) 0.113(4) Uani 1 1 d . . .
H84A H 0.6253 0.2911 0.5742 0.170 Uiso 1 1 calc R . .
H84B H 0.5913 0.2965 0.5030 0.170 Uiso 1 1 calc R . .
H84C H 0.5972 0.2252 0.5343 0.170 Uiso 1 1 calc R . .
C86 C 0.0116(17) 0.896(2) 0.4953(10) 0.058(2) Uani 0.754(14) 1 d PD B 1
H86A H -0.0385 0.9051 0.4889 0.087 Uiso 0.754(14) 1 calc PR B 1
H86B H 0.0378 0.9382 0.5001 0.087 Uiso 0.754(14) 1 calc PR B 1
H86C H 0.0348 0.8685 0.5312 0.087 Uiso 0.754(14) 1 calc PR B 1
C85 C 0.0126(5) 0.8589(5) 0.4426(3) 0.054(2) Uani 0.754(14) 1 d PD B 1
N5 N 0.0194(6) 0.8298(5) 0.4062(4) 0.092(3) Uani 0.754(14) 1 d PDU B 1
N5' N 0.007(4) 0.900(5) 0.497(2) 0.058(2) Uani 0.246(14) 1 d PDU B 2
C85' C -0.0155(19) 0.8754(15) 0.4528(11) 0.066(7) Uani 0.246(14) 1 d PDU B 2
C86' C -0.0430(18) 0.8482(12) 0.3916(10) 0.064(7) Uani 0.246(14) 1 d PDU B 2
H86D H -0.0945 0.8588 0.3707 0.096 Uiso 0.246(14) 1 calc PR B 2
H86E H -0.0365 0.7995 0.3933 0.096 Uiso 0.246(14) 1 calc PR B 2
H86F H -0.0163 0.8682 0.3702 0.096 Uiso 0.246(14) 1 calc PR B 2
O17 O 0.2452(3) 0.6039(4) 0.2053(3) 0.121(2) Uani 1 1 d . . .
H17B H 0.2368 0.6227 0.1720 0.182 Uiso 1 1 d R . .
H17C H 0.2904 0.5971 0.2226 0.182 Uiso 1 1 d R . .
N6 N 0.4456(11) 0.4176(12) 0.5740(11) 0.082(3) Uani 0.25 1 d PDU C 1
C87 C 0.3945(10) 0.4341(11) 0.5394(10) 0.057(5) Uani 0.25 1 d PDU C 1
C88 C 0.3195(11) 0.4340(13) 0.4878(11) 0.043(5) Uani 0.25 1 d PDU C 1
H88A H 0.3232 0.4506 0.4515 0.064 Uiso 0.25 1 calc PR C 1
H88B H 0.2871 0.4632 0.4977 0.064 Uiso 0.25 1 calc PR C 1
H88C H 0.3002 0.3883 0.4811 0.064 Uiso 0.25 1 calc PR C 1
N7 N 0.4240(7) 0.5394(6) 0.4661(6) 0.082(3) Uani 0.50 1 d PDU D 2
C89 C 0.3918(9) 0.5010(7) 0.4791(7) 0.088(4) Uani 0.50 1 d PDU D 2
C90 C 0.3406(9) 0.4506(7) 0.4870(8) 0.065(4) Uani 0.50 1 d PDU D 2
H90A H 0.3680 0.4117 0.5091 0.097 Uiso 0.50 1 calc PR D 2
H90B H 0.3053 0.4362 0.4478 0.097 Uiso 0.50 1 calc PR D 2
H90C H 0.3153 0.4713 0.5093 0.097 Uiso 0.50 1 calc PR D 2
N8 N 0.4122(10) 0.5759(11) 0.4194(10) 0.065(5) Uani 0.25 1 d PDU E 1
C91 C 0.3544(11) 0.5774(12) 0.3890(10) 0.059(5) Uani 0.25 1 d PDU E 1
C92 C 0.2750(12) 0.573(2) 0.3512(18) 0.078(8) Uani 0.25 1 d PDU E 1
H92A H 0.2517 0.6150 0.3529 0.117 Uiso 0.25 1 calc PR E 1
H92B H 0.2542 0.5364 0.3661 0.117 Uiso 0.25 1 calc PR E 1
H92C H 0.2673 0.5632 0.3098 0.117 Uiso 0.25 1 calc PR E 1
N9 N 0.2615(8) 0.4610(5) 0.3306(8) 0.106(4) Uani 0.50 1 d PDU F 2
C93 C 0.2624(7) 0.5171(6) 0.3352(7) 0.067(3) Uani 0.50 1 d PDU F 2
C94 C 0.2611(9) 0.5913(5) 0.3400(8) 0.058(3) Uani 0.50 1 d PDU F 2
H94A H 0.2474 0.6113 0.3005 0.087 Uiso 0.50 1 calc PR F 2
H94B H 0.3091 0.6074 0.3667 0.087 Uiso 0.50 1 calc PR F 2
H94C H 0.2259 0.6042 0.3561 0.087 Uiso 0.50 1 calc PR F 2
N10 N 0.1500(7) 0.3944(7) 0.1985(7) 0.098(4) Uani 0.50 1 d PDU G 2
C95 C 0.1347(7) 0.4485(7) 0.1845(6) 0.059(3) Uani 0.50 1 d PDU G 2
C96 C 0.1111(10) 0.5107(8) 0.1514(8) 0.066(5) Uani 0.50 1 d PDU G 2
H96A H 0.1341 0.5486 0.1777 0.099 Uiso 0.50 1 calc PR G 2
H96B H 0.0585 0.5146 0.1368 0.099 Uiso 0.50 1 calc PR G 2
H96C H 0.1249 0.5107 0.1175 0.099 Uiso 0.50 1 calc PR G 2
N11 N 0.1985(9) 0.4367(10) 0.2567(9) 0.055(4) Uani 0.25 1 d PDU H 1
C97 C 0.1591(11) 0.4651(11) 0.2201(10) 0.052(4) Uani 0.25 1 d PDU H 1
C98 C 0.1089(15) 0.5050(16) 0.1690(11) 0.046(6) Uani 0.25 1 d PDU H 1
H98A H 0.1365 0.5374 0.1567 0.070 Uiso 0.25 1 calc PR H 1
H98B H 0.0747 0.5288 0.1809 0.070 Uiso 0.25 1 calc PR H 1
H98C H 0.0824 0.4750 0.1356 0.070 Uiso 0.25 1 calc PR H 1
C68' C 0.2418(5) 0.2613(5) 0.4460(4) 0.026(2) Uani 0.448(10) 1 d PU A 2
H68C H 0.2065 0.2592 0.4644 0.032 Uiso 0.448(10) 1 calc PR A 2
H68D H 0.2728 0.3012 0.4614 0.032 Uiso 0.448(10) 1 calc PR A 2
O16' O 0.2058(5) 0.2635(5) 0.3827(4) 0.0261(19) Uani 0.448(10) 1 d PU A 2

loop_
_atom_site_aniso_label
_atom_site_aniso_U_11
_atom_site_aniso_U_22
_atom_site_aniso_U_33
_atom_site_aniso_U_23
_atom_site_aniso_U_13
_atom_site_aniso_U_12
P1 0.0258(5) 0.0274(5) 0.0207(5) 0.0006(4) 0.0030(4) -0.0031(4)
P2 0.0310(6) 0.0389(6) 0.0267(5) -0.0065(4) 0.0101(5) -0.0012(5)
F1 0.0470(16) 0.0304(13) 0.0381(14) -0.0018(11) 0.0063(12) 0.0034(12)
F2 0.0270(13) 0.0412(14) 0.0345(13) 0.0018(11) -0.0003(10) -0.0041(11)
F3 0.0341(14) 0.0437(15) 0.0292(12) 0.0081(11) 0.0107(11) -0.0027(11)
F4 0.0251(13) 0.0545(16) 0.0301(12) -0.0009(11) 0.0044(10) -0.0068(11)
F5 0.0494(16) 0.0418(15) 0.0240(12) 0.0004(10) 0.0119(11) -0.0058(12)
F6 0.0494(16) 0.0274(13) 0.0322(13) -0.0028(10) 0.0120(12) -0.0024(11)
F7 0.0334(15) 0.0568(17) 0.0401(15) -0.0143(13) 0.0107(12) -0.0034(12)
F8 0.0515(17) 0.0487(16) 0.0312(13) -0.0017(11) 0.0149(12) -0.0067(13)
F9 0.0500(17) 0.0404(15) 0.0414(15) -0.0086(12) 0.0113(13) 0.0038(13)
F10 0.067(2) 0.064(2) 0.0310(14) -0.0034(13) 0.0193(14) -0.0134(16)
F11 0.0506(18) 0.0465(17) 0.0586(18) -0.0170(14) 0.0278(15) -0.0027(14)
F12 0.0330(15) 0.0600(19) 0.0508(16) -0.0086(14) 0.0154(13) -0.0090(13)
O1 0.0275(14) 0.0230(13) 0.0196(12) 0.0045(10) 0.0078(11) -0.0027(11)
O2 0.0314(16) 0.0358(16) 0.0264(14) 0.0030(11) 0.0173(12) 0.0055(12)
O3 0.0374(17) 0.0311(15) 0.0447(17) 0.0053(13) 0.0280(15) 0.0066(13)
O4 0.0255(15) 0.0242(14) 0.0272(14) -0.0029(11) 0.0064(12) 0.0057(11)
O5 0.0381(17) 0.0284(15) 0.0240(13) -0.0038(11) 0.0123(12) 0.0086(12)
O6 0.0281(15) 0.0276(14) 0.0371(15) -0.0018(12) 0.0199(13) -0.0028(12)
O7 0.0242(14) 0.0318(15) 0.0262(14) 0.0023(11) 0.0118(11) 0.0013(11)
O8 0.0280(15) 0.0236(13) 0.0204(12) 0.0001(10) 0.0060(11) -0.0077(11)
O9 0.0279(15) 0.0250(14) 0.0322(15) 0.0017(11) 0.0148(12) 0.0078(11)
O10 0.0289(15) 0.0156(12) 0.0380(15) 0.0016(11) 0.0199(12) 0.0020(11)
O11 0.0318(15) 0.0210(13) 0.0279(14) -0.0055(10) 0.0178(12) -0.0082(11)
O12 0.0263(14) 0.0227(13) 0.0203(12) 0.0020(10) 0.0078(11) -0.0066(11)
O13 0.0246(14) 0.0282(14) 0.0186(12) 0.0055(10) 0.0067(11) -0.0031(11)
O14 0.0300(15) 0.0266(14) 0.0308(14) 0.0118(11) 0.0174(12) 0.0076(12)
O15 0.0282(15) 0.0218(13) 0.0379(15) 0.0025(11) 0.0167(13) 0.0046(11)
O16 0.021(3) 0.017(3) 0.023(3) 0.004(2) 0.007(2) 0.005(2)
N1 0.0239(17) 0.0362(19) 0.0238(16) 0.0042(14) 0.0101(14) 0.0028(14)
N2 0.0212(16) 0.0233(16) 0.0253(16) 0.0045(12) 0.0096(13) 0.0015(13)
C1 0.0188(17) 0.0162(16) 0.0180(16) -0.0001(12) 0.0058(14) 0.0004(13)
C2 0.0186(17) 0.0191(17) 0.0179(16) 0.0003(13) 0.0079(14) 0.0000(14)
C3 0.0207(18) 0.0223(18) 0.0150(15) -0.0005(13) 0.0067(13) 0.0014(14)
C4 0.0208(18) 0.0217(18) 0.0190(16) 0.0040(13) 0.0091(14) 0.0013(14)
C5 0.0198(18) 0.0211(17) 0.0211(17) -0.0003(13) 0.0090(14) -0.0025(14)
C6 0.0207(18) 0.0255(18) 0.0159(16) -0.0006(13) 0.0065(14) -0.0012(15)
C7 0.0182(17) 0.0218(17) 0.0179(16) 0.0015(13) 0.0065(14) 0.0002(14)
C8 0.0187(18) 0.0220(18) 0.0180(16) 0.0011(13) 0.0050(14) -0.0018(14)
C9 0.0205(18) 0.0225(18) 0.0192(16) 0.0066(13) 0.0086(14) 0.0019(14)
C10 0.0217(19) 0.034(2) 0.0184(17) 0.0085(15) 0.0077(14) 0.0048(16)
C11 0.023(2) 0.035(2) 0.0269(19) 0.0139(16) 0.0162(16) 0.0138(16)
C12 0.024(2) 0.0200(18) 0.0294(19) 0.0036(14) 0.0159(16) 0.0028(15)
C13 0.0198(18) 0.0206(17) 0.0239(17) 0.0017(14) 0.0103(14) -0.0005(14)
C14 0.0174(17) 0.0189(17) 0.0206(16) 0.0038(13) 0.0070(14) 0.0016(13)
C15 0.0204(18) 0.0135(16) 0.0220(17) 0.0014(12) 0.0078(14) 0.0018(13)
C16 0.0224(19) 0.0171(17) 0.0235(17) -0.0001(13) 0.0057(15) 0.0008(14)
C17 0.024(2) 0.0186(18) 0.033(2) 0.0003(14) 0.0115(16) -0.0018(15)
C18 0.031(2) 0.0216(18) 0.0290(19) 0.0013(14) 0.0186(17) -0.0002(15)
C19 0.026(2) 0.0220(18) 0.0211(17) 0.0002(14) 0.0103(15) -0.0023(15)
C20 0.0204(18) 0.0160(16) 0.0194(16) 0.0022(13) 0.0070(14) 0.0010(13)
C21 0.0217(19) 0.0194(17) 0.0201(17) -0.0008(13) 0.0056(14) -0.0003(14)
C22 0.027(2) 0.0279(19) 0.0168(17) 0.0029(14) 0.0054(15) -0.0029(16)
C23 0.0212(18) 0.0176(16) 0.0174(16) 0.0007(13) 0.0087(14) 0.0010(14)
C24 0.0213(18) 0.0173(16) 0.0186(16) -0.0001(13) 0.0090(14) -0.0011(14)
C25 0.0210(18) 0.0203(17) 0.0184(16) 0.0008(13) 0.0069(14) -0.0024(14)
C26 0.0214(19) 0.0202(17) 0.0234(17) 0.0029(14) 0.0098(15) 0.0029(14)
C27 0.028(2) 0.0221(18) 0.0222(17) -0.0027(14) 0.0134(16) 0.0006(15)
C28 0.028(2) 0.0214(18) 0.0170(16) -0.0017(13) 0.0081(14) -0.0028(15)
C29 0.0224(18) 0.0185(17) 0.0206(17) 0.0002(13) 0.0091(14) -0.0015(14)
C30 0.0206(18) 0.0204(17) 0.0168(16) -0.0008(13) 0.0046(14) -0.0011(14)
C31 0.0213(18) 0.0162(16) 0.0208(17) 0.0021(13) 0.0074(14) 0.0004(13)
C32 0.0231(19) 0.0220(18) 0.0241(18) 0.0032(14) 0.0050(15) -0.0007(15)
C33 0.0212(19) 0.026(2) 0.035(2) 0.0076(16) 0.0107(16) 0.0012(15)
C34 0.030(2) 0.025(2) 0.032(2) 0.0048(15) 0.0170(17) 0.0028(16)
C35 0.026(2) 0.0207(18) 0.0227(17) 0.0007(14) 0.0105(15) -0.0002(15)
C36 0.0201(18) 0.0154(16) 0.0215(17) 0.0018(13) 0.0083(14) -0.0002(13)
C37 0.0171(17) 0.0201(17) 0.0176(16) 0.0006(13) 0.0079(14) 0.0015(13)
C38 0.0187(18) 0.0212(17) 0.0172(16) -0.0003(13) 0.0070(14) -0.0007(14)
C39 0.0182(18) 0.0208(17) 0.0216(17) 0.0004(13) 0.0094(14) 0.0000(14)
C40 0.0223(18) 0.0229(18) 0.0179(16) 0.0029(13) 0.0097(14) 0.0020(14)
C41 0.0209(18) 0.0242(18) 0.0157(16) 0.0005(13) 0.0066(14) 0.0027(14)
C42 0.0194(18) 0.0202(17) 0.0189(16) 0.0005(13) 0.0088(14) 0.0024(14)
C43 0.0242(19) 0.0213(17) 0.0166(16) 0.0003(13) 0.0068(14) -0.0020(14)
C44 0.025(2) 0.0251(19) 0.0172(17) -0.0012(14) 0.0026(15) -0.0018(15)
C45 0.029(2) 0.028(2) 0.0178(17) 0.0050(14) 0.0079(15) 0.0023(16)
C46 0.037(2) 0.031(2) 0.0276(19) 0.0099(16) 0.0204(18) 0.0105(17)
C47 0.035(2) 0.046(3) 0.036(2) -0.0147(19) 0.019(2) -0.013(2)
C48 0.041(3) 0.046(3) 0.043(3) -0.015(2) 0.025(2) -0.017(2)
C49 0.027(2) 0.035(2) 0.032(2) 0.0073(17) 0.0166(17) 0.0089(17)
C50 0.024(2) 0.027(2) 0.0249(18) 0.0018(15) 0.0090(16) 0.0034(16)
C51 0.029(2) 0.028(2) 0.0255(19) -0.0080(15) 0.0138(16) -0.0044(16)
C52 0.037(2) 0.032(2) 0.049(3) -0.0167(19) 0.029(2) -0.0089(18)
C53 0.037(2) 0.033(2) 0.041(2) 0.0117(18) 0.023(2) 0.0064(19)
C54 0.031(2) 0.045(3) 0.031(2) 0.0154(18) 0.0148(18) 0.0095(19)
C55 0.027(2) 0.0252(19) 0.0284(19) -0.0062(15) 0.0140(16) -0.0070(16)
C56 0.027(2) 0.030(2) 0.0177(17) -0.0031(14) 0.0072(15) -0.0083(16)
C57 0.028(2) 0.0229(19) 0.038(2) -0.0015(16) 0.0171(18) 0.0020(16)
C58 0.033(2) 0.0194(19) 0.048(2) -0.0015(17) 0.027(2) -0.0010(16)
C59 0.032(2) 0.0159(17) 0.043(2) 0.0035(15) 0.0235(19) 0.0028(15)
C60 0.029(2) 0.0166(17) 0.032(2) -0.0037(14) 0.0148(17) -0.0036(15)
C61 0.032(2) 0.0236(19) 0.0237(18) -0.0030(14) 0.0152(16) -0.0046(16)
C62 0.0254(19) 0.0222(18) 0.0187(16) 0.0005(13) 0.0100(15) -0.0043(15)
C63 0.0231(19) 0.033(2) 0.0167(17) 0.0058(14) 0.0056(15) 0.0012(16)
C64 0.027(2) 0.033(2) 0.0249(18) 0.0097(16) 0.0129(16) 0.0077(17)
C65 0.037(2) 0.026(2) 0.035(2) 0.0117(16) 0.0227(19) 0.0087(17)
C66 0.032(2) 0.0219(19) 0.031(2) 0.0042(15) 0.0161(17) 0.0019(16)
C67 0.028(2) 0.030(2) 0.0233(18) 0.0068(15) 0.0105(16) 0.0078(16)
C68 0.028(3) 0.022(3) 0.026(3) 0.006(3) 0.012(3) 0.002(3)
C69 0.037(2) 0.048(3) 0.023(2) 0.0039(18) 0.0108(18) 0.005(2)
C70 0.037(3) 0.059(3) 0.024(2) -0.003(2) 0.0082(19) 0.006(2)
C71 0.028(2) 0.049(3) 0.035(2) -0.010(2) 0.0089(19) -0.002(2)
C72 0.029(2) 0.035(2) 0.030(2) -0.0038(17) 0.0133(17) -0.0013(17)
C73 0.026(2) 0.028(2) 0.0252(19) 0.0012(15) 0.0126(16) 0.0018(16)
C74 0.0213(19) 0.0236(18) 0.0255(18) 0.0004(14) 0.0122(15) 0.0012(15)
C75 0.031(2) 0.026(2) 0.029(2) 0.0030(15) 0.0143(17) -0.0007(16)
C76 0.037(2) 0.031(2) 0.027(2) 0.0069(16) 0.0138(18) 0.0046(18)
C77 0.038(2) 0.038(2) 0.0235(19) 0.0007(17) 0.0086(18) 0.0052(19)
C78 0.028(2) 0.029(2) 0.0275(19) -0.0019(16) 0.0084(16) 0.0022(17)
C79 0.029(2) 0.0248(19) 0.031(2) 0.0079(16) 0.0115(17) -0.0004(16)
C80 0.025(2) 0.034(2) 0.031(2) 0.0094(16) 0.0116(17) -0.0003(17)
N3 0.086(4) 0.058(3) 0.036(2) 0.010(2) 0.007(3) -0.009(3)
C81 0.076(4) 0.037(3) 0.028(2) -0.002(2) 0.003(3) -0.004(3)
C82 0.079(5) 0.065(4) 0.061(4) -0.016(3) 0.019(3) -0.017(4)
N4 0.038(3) 0.208(9) 0.081(4) 0.051(5) 0.017(3) -0.012(4)
C83 0.076(6) 0.163(9) 0.056(4) 0.042(5) 0.024(4) 0.015(6)
C84 0.058(5) 0.212(11) 0.051(4) 0.027(5) 0.004(3) 0.007(6)
C86 0.055(5) 0.052(6) 0.070(4) 0.008(3) 0.028(3) 0.007(4)
C85 0.065(6) 0.055(5) 0.036(4) -0.004(3) 0.014(4) -0.023(4)
N5 0.105(8) 0.095(6) 0.066(5) -0.017(5) 0.025(5) -0.045(5)
N5' 0.055(5) 0.052(6) 0.070(4) 0.008(3) 0.028(3) 0.007(4)
C85' 0.077(12) 0.048(11) 0.078(12) 0.006(9) 0.036(10) 0.004(9)
C86' 0.077(12) 0.044(9) 0.058(10) -0.007(8) 0.015(9) -0.008(9)
O17 0.076(4) 0.148(6) 0.135(5) 0.071(5) 0.039(4) 0.007(4)
N6 0.063(5) 0.077(6) 0.102(6) -0.012(5) 0.029(5) -0.024(5)
C87 0.063(9) 0.045(8) 0.078(10) -0.004(8) 0.045(8) -0.021(8)
C88 0.050(10) 0.031(9) 0.054(9) 0.008(7) 0.027(8) -0.014(8)
N7 0.063(5) 0.077(6) 0.102(6) -0.012(5) 0.029(5) -0.024(5)
C89 0.101(9) 0.080(8) 0.090(8) -0.013(7) 0.048(7) 0.007(7)
C90 0.087(9) 0.053(8) 0.082(7) 0.012(6) 0.064(7) 0.009(6)
N8 0.055(9) 0.067(9) 0.091(10) 0.017(8) 0.047(8) 0.015(8)
C91 0.071(10) 0.051(9) 0.069(10) 0.001(8) 0.044(8) -0.007(8)
C92 0.080(11) 0.077(12) 0.080(12) -0.002(10) 0.037(9) 0.017(10)
N9 0.086(8) 0.081(8) 0.158(10) 0.023(7) 0.059(7) 0.038(7)
C93 0.049(6) 0.061(7) 0.097(8) -0.014(6) 0.034(6) 0.010(5)
C94 0.071(7) 0.039(6) 0.083(8) 0.009(5) 0.050(6) 0.015(5)
N10 0.079(7) 0.122(8) 0.118(8) 0.046(7) 0.068(6) 0.022(6)
C95 0.041(5) 0.082(7) 0.068(6) 0.020(6) 0.038(5) 0.017(5)
C96 0.050(7) 0.072(7) 0.081(8) -0.006(7) 0.030(6) 0.012(5)
N11 0.045(8) 0.060(9) 0.094(10) 0.025(8) 0.062(7) 0.006(7)
C97 0.047(8) 0.057(8) 0.071(8) -0.013(7) 0.044(7) -0.010(7)
C98 0.030(8) 0.056(9) 0.069(10) -0.014(7) 0.036(7) -0.003(6)
C68' 0.031(4) 0.029(4) 0.018(4) 0.006(3) 0.008(3) 0.006(3)
O16' 0.032(4) 0.026(4) 0.019(3) 0.002(3) 0.010(3) 0.013(3)

loop_
_atom_type_symbol
_atom_type_description
_atom_type_scat_dispersion_real
_atom_type_scat_dispersion_imag
_atom_type_scat_source
C C 0.0033 0.0016 'International Tables Vol C Tables 4.2.6.8 and 6.1.1.4'
H H 0.0000 0.0000 'International Tables Vol C Tables 4.2.6.8 and 6.1.1.4'
N N 0.0061 0.0033 'International Tables Vol C Tables 4.2.6.8 and 6.1.1.4'
O O 0.0106 0.0060 'International Tables Vol C Tables 4.2.6.8 and 6.1.1.4'
F F 0.0171 0.0103 'International Tables Vol C Tables 4.2.6.8 and 6.1.1.4'
P P 0.1023 0.0942 'International Tables Vol C Tables 4.2.6.8 and 6.1.1.4'

loop_
_geom_angle_atom_site_label_1
_geom_angle_atom_site_label_2
_geom_angle_atom_site_label_3
_geom_angle
F1 P1 F5 90.79(15)
F1 P1 F2 90.34(15)
F5 P1 F2 90.42(14)
F1 P1 F6 179.33(16)
F5 P1 F6 89.77(14)
F2 P1 F6 90.02(15)
F1 P1 F4 90.02(15)
F5 P1 F4 90.32(14)
F2 P1 F4 179.17(16)
F6 P1 F4 89.60(15)
F1 P1 F3 90.22(15)
F5 P1 F3 178.94(15)
F2 P1 F3 89.93(14)
F6 P1 F3 89.23(14)
F4 P1 F3 89.33(14)
F10 P2 F7 89.70(17)
F10 P2 F8 179.58(19)
F7 P2 F8 89.96(16)
F10 P2 F9 90.34(17)
F7 P2 F9 90.24(16)
F8 P2 F9 89.91(16)
F10 P2 F12 90.85(17)
F7 P2 F12 179.36(19)
F8 P2 F12 89.48(16)
F9 P2 F12 90.07(16)
F10 P2 F11 89.72(17)
F7 P2 F11 89.70(16)
F8 P2 F11 90.03(16)
F9 P2 F11 179.9(2)
F12 P2 F11 89.98(16)
C4 O1 C45 117.1(3)
C47 O2 C46 114.6(3)
C48 O3 C49 113.6(3)
C26 O4 C50 117.8(3)
C27 O5 C51 118.6(3)
C52 O6 C53 110.8(3)
C54 O7 C55 114.6(3)
C5 O8 C56 116.8(3)
C12 O9 C57 116.3(3)
C58 O10 C59 110.2(3)
C60 O11 C61 111.6(3)
C39 O12 C62 117.2(3)
C40 O13 C63 118.2(3)
C64 O14 C65 109.9(3)
C66 O15 C67 114.2(3)
C11 O16 C68 111.2(6)
C69 N1 C73 122.1(4)
C69 N1 C80 119.8(4)
C73 N1 C80 118.0(3)
C78 N2 C74 122.3(3)
C78 N2 C79 119.0(3)
C74 N2 C79 118.7(3)
C21 C1 C15 114.2(3)
C21 C1 C2 114.6(3)
C15 C1 C2 105.4(3)
C21 C1 C14 113.9(3)
C15 C1 C14 103.8(3)
C2 C1 C14 103.7(3)
C3 C2 C7 120.5(3)
C3 C2 C1 125.1(3)
C7 C2 C1 114.4(3)
C2 C3 C4 119.4(3)
C2 C3 H3A 120.3
C4 C3 H3A 120.3
O1 C4 C3 124.4(3)
O1 C4 C5 115.6(3)
C3 C4 C5 120.0(3)
O8 C5 C6 124.1(3)
O8 C5 C4 115.6(3)
C6 C5 C4 120.3(3)
C7 C6 C5 119.3(3)
C7 C6 H6A 120.3
C5 C6 H6A 120.3
C6 C7 C2 120.5(3)
C6 C7 C8 125.3(3)
C2 C7 C8 114.2(3)
C22 C8 C9 114.2(3)
C22 C8 C20 114.0(3)
C9 C8 C20 104.2(3)
C22 C8 C7 114.0(3)
C9 C8 C7 104.4(3)
C20 C8 C7 105.0(3)
C10 C9 C14 120.1(3)
C10 C9 C8 125.9(3)
C14 C9 C8 114.0(3)
C9 C10 C11 119.8(3)
C9 C10 H10A 120.1
C11 C10 H10A 120.1
C10 C11 O16 112.1(4)
C10 C11 C12 120.4(3)
O16 C11 C12 126.7(4)
C10 C11 O16' 131.1(5)
O16 C11 O16' 25.8(3)
C12 C11 O16' 107.8(5)
O9 C12 C13 123.8(3)
O9 C12 C11 116.3(3)
C13 C12 C11 119.8(3)
C14 C13 C12 119.3(3)
C14 C13 H13A 120.3
C12 C13 H13A 120.3
C13 C14 C9 120.7(3)
C13 C14 C1 125.0(3)
C9 C14 C1 114.3(3)
C16 C15 C20 119.9(3)
C16 C15 C1 126.0(3)
C20 C15 C1 114.1(3)
C15 C16 C17 120.0(3)
C15 C16 H16A 120.0
C17 C16 H16A 120.0
C18 C17 C16 120.3(4)
C18 C17 H17A 119.8
C16 C17 H17A 119.8
C17 C18 C19 119.8(4)
C17 C18 H18A 120.1
C19 C18 H18A 120.1
C20 C19 C18 120.1(3)
C20 C19 H19A 119.9
C18 C19 H19A 119.9
C19 C20 C15 119.9(3)
C19 C20 C8 126.2(3)
C15 C20 C8 113.9(3)
C1 C21 H21A 109.5
C1 C21 H21B 109.5
H21A C21 H21B 109.5
C1 C21 H21C 109.5
H21A C21 H21C 109.5
H21B C21 H21C 109.5
C8 C22 H22A 109.5
C8 C22 H22B 109.5
H22A C22 H22B 109.5
C8 C22 H22C 109.5
H22A C22 H22C 109.5
H22B C22 H22C 109.5
C43 C23 C36 114.1(3)
C43 C23 C37 113.9(3)
C36 C23 C37 105.0(3)
C43 C23 C24 114.1(3)
C36 C23 C24 105.6(3)
C37 C23 C24 103.1(3)
C29 C24 C25 120.5(3)
C29 C24 C23 113.8(3)
C25 C24 C23 125.5(3)
C26 C25 C24 119.4(3)
C26 C25 H25A 120.3
C24 C25 H25A 120.3
O4 C26 C25 125.0(3)
O4 C26 C27 114.7(3)
C25 C26 C27 120.3(3)
O5 C27 C28 124.9(3)
O5 C27 C26 115.0(3)
C28 C27 C26 120.0(3)
C27 C28 C29 119.3(3)
C27 C28 H28A 120.4
C29 C28 H28A 120.4
C24 C29 C28 120.5(3)
C24 C29 C30 114.5(3)
C28 C29 C30 124.9(3)
C44 C30 C29 114.4(3)
C44 C30 C42 114.7(3)
C29 C30 C42 102.9(3)
C44 C30 C31 113.3(3)
C29 C30 C31 105.2(3)
C42 C30 C31 105.2(3)
C32 C31 C36 120.1(3)
C32 C31 C30 126.1(3)
C36 C31 C30 113.8(3)
C31 C32 C33 119.6(3)
C31 C32 H32A 120.2
C33 C32 H32A 120.2
C34 C33 C32 120.5(4)
C34 C33 H33A 119.8
C32 C33 H33A 119.8
C33 C34 C35 120.2(4)
C33 C34 H34A 119.9
C35 C34 H34A 119.9
C36 C35 C34 120.1(3)
C36 C35 H35A 120.0
C34 C35 H35A 120.0
C35 C36 C31 119.6(3)
C35 C36 C23 126.3(3)
C31 C36 C23 114.2(3)
C38 C37 C42 120.4(3)
C38 C37 C23 125.1(3)
C42 C37 C23 114.5(3)
C39 C38 C37 119.5(3)
C39 C38 H38A 120.3
C37 C38 H38A 120.3
O12 C39 C38 124.7(3)
O12 C39 C40 115.2(3)
C38 C39 C40 120.1(3)
O13 C40 C41 125.0(3)
O13 C40 C39 114.5(3)
C41 C40 C39 120.4(3)
C42 C41 C40 119.0(3)
C42 C41 H41A 120.5
C40 C41 H41A 120.5
C41 C42 C37 120.6(3)
C41 C42 C30 125.6(3)
C37 C42 C30 113.7(3)
C23 C43 H43A 109.5
C23 C43 H43B 109.5
H43A C43 H43B 109.5
C23 C43 H43C 109.5
H43A C43 H43C 109.5
H43B C43 H43C 109.5
C30 C44 H44A 109.5
C30 C44 H44B 109.5
H44A C44 H44B 109.5
C30 C44 H44C 109.5
H44A C44 H44C 109.5
H44B C44 H44C 109.5
O1 C45 C46 109.4(3)
O1 C45 H45A 109.8
C46 C45 H45A 109.8
O1 C45 H45B 109.8
C46 C45 H45B 109.8
H45A C45 H45B 108.2
O2 C46 C45 114.2(3)
O2 C46 H46A 108.7
C45 C46 H46A 108.7
O2 C46 H46B 108.7
C45 C46 H46B 108.7
H46A C46 H46B 107.6
O2 C47 C48 108.5(4)
O2 C47 H47A 110.0
C48 C47 H47A 110.0
O2 C47 H47B 110.0
C48 C47 H47B 110.0
H47A C47 H47B 108.4
O3 C48 C47 109.7(4)
O3 C48 H48A 109.7
C47 C48 H48A 109.7
O3 C48 H48B 109.7
C47 C48 H48B 109.7
H48A C48 H48B 108.2
O3 C49 C50 110.1(3)
O3 C49 H49A 109.6
C50 C49 H49A 109.6
O3 C49 H49B 109.6
C50 C49 H49B 109.6
H49A C49 H49B 108.2
O4 C50 C49 107.2(3)
O4 C50 H50A 110.3
C49 C50 H50A 110.3
O4 C50 H50B 110.3
C49 C50 H50B 110.3
H50A C50 H50B 108.5
O5 C51 C52 106.2(3)
O5 C51 H51A 110.5
C52 C51 H51A 110.5
O5 C51 H51B 110.5
C52 C51 H51B 110.5
H51A C51 H51B 108.7
O6 C52 C51 110.4(3)
O6 C52 H52A 109.6
C51 C52 H52A 109.6
O6 C52 H52B 109.6
C51 C52 H52B 109.6
H52A C52 H52B 108.1
O6 C53 C54 109.3(3)
O6 C53 H53A 109.8
C54 C53 H53A 109.8
O6 C53 H53B 109.8
C54 C53 H53B 109.8
H53A C53 H53B 108.3
O7 C54 C53 107.6(3)
O7 C54 H54A 110.2
C53 C54 H54A 110.2
O7 C54 H54B 110.2
C53 C54 H54B 110.2
H54A C54 H54B 108.5
O7 C55 C56 113.0(3)
O7 C55 H55A 109.0
C56 C55 H55A 109.0
O7 C55 H55B 109.0
C56 C55 H55B 109.0
H55A C55 H55B 107.8
O8 C56 C55 108.3(3)
O8 C56 H56A 110.0
C55 C56 H56A 110.0
O8 C56 H56B 110.0
C55 C56 H56B 110.0
H56A C56 H56B 108.4
O9 C57 C58 107.7(3)
O9 C57 H57A 110.2
C58 C57 H57A 110.2
O9 C57 H57B 110.2
C58 C57 H57B 110.2
H57A C57 H57B 108.5
O10 C58 C57 110.3(3)
O10 C58 H58A 109.6
C57 C58 H58A 109.6
O10 C58 H58B 109.6
C57 C58 H58B 109.6
H58A C58 H58B 108.1
O10 C59 C60 109.8(3)
O10 C59 H59A 109.7
C60 C59 H59A 109.7
O10 C59 H59B 109.7
C60 C59 H59B 109.7
H59A C59 H59B 108.2
O11 C60 C59 109.0(3)
O11 C60 H60A 109.9
C59 C60 H60A 109.9
O11 C60 H60B 109.9
C59 C60 H60B 109.9
H60A C60 H60B 108.3
O11 C61 C62 108.8(3)
O11 C61 H61A 109.9
C62 C61 H61A 109.9
O11 C61 H61B 109.9
C62 C61 H61B 109.9
H61A C61 H61B 108.3
O12 C62 C61 107.6(3)
O12 C62 H62A 110.2
C61 C62 H62A 110.2
O12 C62 H62B 110.2
C61 C62 H62B 110.2
H62A C62 H62B 108.5
O13 C63 C64 106.3(3)
O13 C63 H63A 110.5
C64 C63 H63A 110.5
O13 C63 H63B 110.5
C64 C63 H63B 110.5
H63A C63 H63B 108.7
O14 C64 C63 110.5(3)
O14 C64 H64A 109.5
C63 C64 H64A 109.5
O14 C64 H64B 109.5
C63 C64 H64B 109.5
H64A C64 H64B 108.1
O14 C65 C66 110.4(3)
O14 C65 H65A 109.6
C66 C65 H65A 109.6
O14 C65 H65B 109.6
C66 C65 H65B 109.6
H65A C65 H65B 108.1
O15 C66 C65 108.8(3)
O15 C66 H66A 109.9
C65 C66 H66A 109.9
O15 C66 H66B 109.9
C65 C66 H66B 109.9
H66A C66 H66B 108.3
O15 C67 C68 112.4(4)
O15 C67 C68' 114.0(5)
C68 C67 C68' 43.1(4)
O15 C67 H67A 109.2
C68 C67 H67A 109.0
C68' C67 H67A 68.2
O15 C67 H67B 109.0
C68 C67 H67B 109.2
C68' C67 H67B 135.6
H67A C67 H67B 107.9
O15 C67 H67C 108.7
C68 C67 H67C 137.5
C68' C67 H67C 108.9
H67A C67 H67C 44.9
H67B C67 H67C 65.8
O15 C67 H67D 108.8
C68 C67 H67D 68.8
C68' C67 H67D 108.5
H67A C67 H67D 139.1
H67B C67 H67D 44.4
H67C C67 H67D 107.7
O16 C68 C67 108.9(6)
O16 C68 H67D 143.8
C67 C68 H67D 38.2
O16 C68 H68A 109.9
C67 C68 H68A 109.9
H67D C68 H68A 79.8
O16 C68 H68B 109.9
C67 C68 H68B 109.9
H67D C68 H68B 99.0
H68A C68 H68B 108.3
N1 C69 C70 120.3(4)
N1 C69 H69A 119.9
C70 C69 H69A 119.9
C69 C70 C71 119.2(4)
C69 C70 H70A 120.4
C71 C70 H70A 120.4
C70 C71 C72 119.9(4)
C70 C71 H71A 120.1
C72 C71 H71A 120.1
C73 C72 C71 119.9(4)
C73 C72 H72A 120.0
C71 C72 H72A 120.0
N1 C73 C72 118.7(4)
N1 C73 C74 118.4(3)
C72 C73 C74 123.0(4)
N2 C74 C75 118.5(3)
N2 C74 C73 119.0(3)
C75 C74 C73 122.5(4)
C76 C75 C74 120.1(4)
C76 C75 H75A 120.0
C74 C75 H75A 120.0
C77 C76 C75 119.9(4)
C77 C76 H76A 120.1
C75 C76 H76A 120.1
C76 C77 C78 119.5(4)
C76 C77 H77A 120.3
C78 C77 H77A 120.3
N2 C78 C77 119.8(4)
N2 C78 H78A 120.1
C77 C78 H78A 120.1
N2 C79 C80 107.4(3)
N2 C79 H79A 110.2
C80 C79 H79A 110.2
N2 C79 H79B 110.2
C80 C79 H79B 110.2
H79A C79 H79B 108.5
N1 C80 C79 109.1(3)
N1 C80 H80A 109.9
C79 C80 H80A 109.9
N1 C80 H80B 109.9
C79 C80 H80B 109.9
H80A C80 H80B 108.3
N3 C81 C82 179.7(8)
C81 C82 H82A 109.5
C81 C82 H82B 109.5
H82A C82 H82B 109.5
C81 C82 H82C 109.5
H82A C82 H82C 109.5
H82B C82 H82C 109.5
N4 C83 C84 174.9(11)
C83 C84 H84A 109.5
C83 C84 H84B 109.5
H84A C84 H84B 109.5
C83 C84 H84C 109.5
H84A C84 H84C 109.5
H84B C84 H84C 109.5
N5 C85 C86 173.9(15)
N5' C85' C86' 174(7)
C85' C86' H86D 109.5
C85' C86' H86E 109.5
H86D C86' H86E 109.5
C85' C86' H86F 109.5
H86D C86' H86F 109.5
H86E C86' H86F 109.5
H17B O17 H17C 107.7
N6 C87 C88 162(3)
N7 C89 C90 171.4(19)
C89 C90 H90A 109.5
C89 C90 H90B 109.5
H90A C90 H90B 109.5
C89 C90 H90C 109.5
H90A C90 H90C 109.5
H90B C90 H90C 109.5
N8 C91 C92 174(3)
C91 C92 H92A 109.5
C91 C92 H92B 109.5
H92A C92 H92B 109.5
C91 C92 H92C 109.5
H92A C92 H92C 109.5
H92B C92 H92C 109.5
N9 C93 C94 178.1(17)
C93 C94 H94A 109.5
C93 C94 H94B 109.5
H94A C94 H94B 109.5
C93 C94 H94C 109.5
H94A C94 H94C 109.5
H94B C94 H94C 109.5
N10 C95 C96 165.2(17)
C95 C96 H96A 109.5
C95 C96 H96B 109.5
H96A C96 H96B 109.5
C95 C96 H96C 109.5
H96A C96 H96C 109.5
H96B C96 H96C 109.5
N11 C97 C98 176(3)
O16' C68' C67 104.8(7)
O16' C68' H67A 141.2
C67 C68' H67A 37.8
O16' C68' H68C 110.8
C67 C68' H68C 110.8
H67A C68' H68C 96.7
O16' C68' H68D 110.8
C67 C68' H68D 110.8
H67A C68' H68D 83.9
H68C C68' H68D 108.9
C11 O16' C68' 113.6(7)

loop_
_geom_bond_atom_site_label_1
_geom_bond_atom_site_label_2
_geom_bond_distance
P1 F1 1.594(3)
P1 F5 1.600(3)
P1 F2 1.601(3)
P1 F6 1.608(3)
P1 F4 1.609(3)
P1 F3 1.616(3)
P2 F10 1.597(3)
P2 F7 1.600(3)
P2 F8 1.601(3)
P2 F9 1.602(3)
P2 F12 1.604(3)
P2 F11 1.605(3)
O1 C4 1.375(4)
O1 C45 1.437(4)
O2 C47 1.417(5)
O2 C46 1.431(5)
O3 C48 1.403(5)
O3 C49 1.439(5)
O4 C26 1.366(4)
O4 C50 1.427(4)
O5 C27 1.366(4)
O5 C51 1.433(4)
O6 C52 1.419(5)
O6 C53 1.424(5)
O7 C54 1.428(5)
O7 C55 1.429(5)
O8 C5 1.374(4)
O8 C56 1.434(4)
O9 C12 1.376(4)
O9 C57 1.444(5)
O10 C58 1.425(5)
O10 C59 1.433(4)
O11 C60 1.418(4)
O11 C61 1.426(5)
O12 C39 1.372(4)
O12 C62 1.438(4)
O13 C40 1.372(4)
O13 C63 1.438(4)
O14 C64 1.423(5)
O14 C65 1.427(5)
O15 C66 1.421(5)
O15 C67 1.437(5)
O16 C11 1.399(7)
O16 C68 1.446(9)
N1 C69 1.345(5)
N1 C73 1.364(5)
N1 C80 1.479(5)
N2 C78 1.345(5)
N2 C74 1.367(5)
N2 C79 1.491(5)
C1 C21 1.518(5)
C1 C15 1.539(5)
C1 C2 1.540(5)
C1 C14 1.541(5)
C2 C3 1.393(5)
C2 C7 1.395(5)
C3 C4 1.398(5)
C3 H3A 0.9500
C4 C5 1.409(5)
C5 C6 1.394(5)
C6 C7 1.394(5)
C6 H6A 0.9500
C7 C8 1.539(5)
C8 C22 1.524(5)
C8 C9 1.537(5)
C8 C20 1.539(5)
C9 C10 1.386(5)
C9 C14 1.401(5)
C10 C11 1.393(6)
C10 H10A 0.9500
C11 C12 1.407(5)
C11 O16' 1.409(9)
C12 C13 1.398(5)
C13 C14 1.392(5)
C13 H13A 0.9500
C15 C16 1.386(5)
C15 C20 1.409(5)
C16 C17 1.398(6)
C16 H16A 0.9500
C17 C18 1.387(5)
C17 H17A 0.9500
C18 C19 1.401(5)
C18 H18A 0.9500
C19 C20 1.386(5)
C19 H19A 0.9500
C21 H21A 0.9800
C21 H21B 0.9800
C21 H21C 0.9800
C22 H22A 0.9800
C22 H22B 0.9800
C22 H22C 0.9800
C23 C43 1.521(5)
C23 C36 1.527(5)
C23 C37 1.540(5)
C23 C24 1.546(5)
C24 C29 1.395(5)
C24 C25 1.397(5)
C25 C26 1.394(5)
C25 H25A 0.9500
C26 C27 1.410(5)
C27 C28 1.399(5)
C28 C29 1.399(5)
C28 H28A 0.9500
C29 C30 1.538(5)
C30 C44 1.519(5)
C30 C42 1.544(5)
C30 C31 1.545(5)
C31 C32 1.391(5)
C31 C36 1.408(5)
C32 C33 1.398(6)
C32 H32A 0.9500
C33 C34 1.383(6)
C33 H33A 0.9500
C34 C35 1.395(6)
C34 H34A 0.9500
C35 C36 1.394(5)
C35 H35A 0.9500
C37 C38 1.393(5)
C37 C42 1.398(5)
C38 C39 1.392(5)
C38 H38A 0.9500
C39 C40 1.409(5)
C40 C41 1.396(5)
C41 C42 1.394(5)
C41 H41A 0.9500
C43 H43A 0.9800
C43 H43B 0.9800
C43 H43C 0.9800
C44 H44A 0.9800
C44 H44B 0.9800
C44 H44C 0.9800
C45 C46 1.514(5)
C45 H45A 0.9900
C45 H45B 0.9900
C46 H46A 0.9900
C46 H46B 0.9900
C47 C48 1.494(6)
C47 H47A 0.9900
C47 H47B 0.9900
C48 H48A 0.9900
C48 H48B 0.9900
C49 C50 1.499(5)
C49 H49A 0.9900
C49 H49B 0.9900
C50 H50A 0.9900
C50 H50B 0.9900
C51 C52 1.503(6)
C51 H51A 0.9900
C51 H51B 0.9900
C52 H52A 0.9900
C52 H52B 0.9900
C53 C54 1.507(6)
C53 H53A 0.9900
C53 H53B 0.9900
C54 H54A 0.9900
C54 H54B 0.9900
C55 C56 1.510(5)
C55 H55A 0.9900
C55 H55B 0.9900
C56 H56A 0.9900
C56 H56B 0.9900
C57 C58 1.515(5)
C57 H57A 0.9900
C57 H57B 0.9900
C58 H58A 0.9900
C58 H58B 0.9900
C59 C60 1.511(5)
C59 H59A 0.9900
C59 H59B 0.9900
C60 H60A 0.9900
C60 H60B 0.9900
C61 C62 1.504(5)
C61 H61A 0.9900
C61 H61B 0.9900
C62 H62A 0.9900
C62 H62B 0.9900
C63 C64 1.511(5)
C63 H63A 0.9900
C63 H63B 0.9900
C64 H64A 0.9900
C64 H64B 0.9900
C65 C66 1.496(6)
C65 H65A 0.9900
C65 H65B 0.9900
C66 H66A 0.9900
C66 H66B 0.9900
C67 C68 1.484(8)
C67 C68' 1.507(9)
C67 H67A 0.9600
C67 H67B 0.9598
C67 H67C 0.9599
C67 H67D 0.9600
C68 H67D 1.4470
C68 H68A 0.9900
C68 H68B 0.9900
C69 C70 1.373(7)
C69 H69A 0.9500
C70 C71 1.382(7)
C70 H70A 0.9500
C71 C72 1.387(6)
C71 H71A 0.9500
C72 C73 1.379(6)
C72 H72A 0.9500
C73 C74 1.471(5)
C74 C75 1.386(5)
C75 C76 1.382(6)
C75 H75A 0.9500
C76 C77 1.378(6)
C76 H76A 0.9500
C77 C78 1.385(6)
C77 H77A 0.9500
C78 H78A 0.9500
C79 C80 1.497(6)
C79 H79A 0.9900
C79 H79B 0.9900
C80 H80A 0.9900
C80 H80B 0.9900
N3 C81 1.139(8)
C81 C82 1.441(10)
C82 H82A 0.9800
C82 H82B 0.9800
C82 H82C 0.9800
N4 C83 1.084(10)
C83 C84 1.511(12)
C84 H84A 0.9800
C84 H84B 0.9800
C84 H84C 0.9800
C86 C85 1.496(10)
C86 H86A 0.9800
C86 H86B 0.9800
C86 H86C 0.9800
C85 N5 1.120(9)
N5' C85' 1.114(12)
C85' C86' 1.478(12)
C86' H86D 0.9800
C86' H86E 0.9800
C86' H86F 0.9800
O17 H17B 0.8500
O17 H17C 0.8500
N6 C87 1.090(12)
C87 C88 1.533(12)
C88 H88A 0.9800
C88 H88B 0.9800
C88 H88C 0.9800
N7 C89 1.134(11)
C89 C90 1.515(11)
C90 H90A 0.9800
C90 H90B 0.9800
C90 H90C 0.9800
N8 C91 1.104(12)
C91 C92 1.498(12)
C92 H92A 0.9800
C92 H92B 0.9800
C92 H92C 0.9800
N9 C93 1.126(10)
C93 C94 1.488(10)
C94 H94A 0.9800
C94 H94B 0.9800
C94 H94C 0.9800
N10 C95 1.136(11)
C95 C96 1.454(15)
C96 H96A 0.9800
C96 H96B 0.9800
C96 H96C 0.9800
N11 C97 1.086(12)
C97 C98 1.486(12)
C98 H98A 0.9800
C98 H98B 0.9800
C98 H98C 0.9800
C68' O16' 1.424(11)
C68' H67A 1.4555
C68' H68C 0.9900
C68' H68D 0.9900

loop_
_geom_torsion_atom_site_label_1
_geom_torsion_atom_site_label_2
_geom_torsion_atom_site_label_3
_geom_torsion_atom_site_label_4
_geom_torsion
C21 C1 C2 C3 -1.3(5)
C15 C1 C2 C3 -127.7(4)
C14 C1 C2 C3 123.5(4)
C21 C1 C2 C7 -179.9(3)
C15 C1 C2 C7 53.6(4)
C14 C1 C2 C7 -55.1(4)
C7 C2 C3 C4 1.0(5)
C1 C2 C3 C4 -177.5(3)
C45 O1 C4 C3 10.5(5)
C45 O1 C4 C5 -168.8(3)
C2 C3 C4 O1 179.2(3)
C2 C3 C4 C5 -1.6(5)
C56 O8 C5 C6 0.1(5)
C56 O8 C5 C4 -179.8(3)
O1 C4 C5 O8 0.3(5)
C3 C4 C5 O8 -179.1(3)
O1 C4 C5 C6 -179.7(3)
C3 C4 C5 C6 1.0(6)
O8 C5 C6 C7 -179.8(3)
C4 C5 C6 C7 0.2(6)
C5 C6 C7 C2 -0.7(6)
C5 C6 C7 C8 177.4(3)
C3 C2 C7 C6 0.1(6)
C1 C2 C7 C6 178.8(3)
C3 C2 C7 C8 -178.1(3)
C1 C2 C7 C8 0.6(5)
C6 C7 C8 C22 1.5(5)
C2 C7 C8 C22 179.7(3)
C6 C7 C8 C9 -123.7(4)
C2 C7 C8 C9 54.5(4)
C6 C7 C8 C20 127.0(4)
C2 C7 C8 C20 -54.8(4)
C22 C8 C9 C10 -0.1(5)
C20 C8 C9 C10 -125.1(4)
C7 C8 C9 C10 125.1(4)
C22 C8 C9 C14 -179.6(3)
C20 C8 C9 C14 55.4(4)
C7 C8 C9 C14 -54.4(4)
C14 C9 C10 C11 0.5(6)
C8 C9 C10 C11 -178.9(4)
C9 C10 C11 O16 170.5(4)
C9 C10 C11 C12 0.0(6)
C9 C10 C11 O16' -168.7(7)
C68 O16 C11 C10 111.4(6)
C68 O16 C11 C12 -78.8(7)
C68 O16 C11 O16' -30.6(10)
C57 O9 C12 C13 -15.8(5)
C57 O9 C12 C11 164.2(3)
C10 C11 C12 O9 179.9(3)
O16 C11 C12 O9 10.9(7)
O16' C11 C12 O9 -9.0(6)
C10 C11 C12 C13 -0.1(6)
O16 C11 C12 C13 -169.1(5)
O16' C11 C12 C13 171.0(5)
O9 C12 C13 C14 179.7(3)
C11 C12 C13 C14 -0.3(5)
C12 C13 C14 C9 0.9(5)
C12 C13 C14 C1 179.7(3)
C10 C9 C14 C13 -1.0(6)
C8 C9 C14 C13 178.5(3)
C10 C9 C14 C1 -180.0(3)
C8 C9 C14 C1 -0.4(4)
C21 C1 C14 C13 1.4(5)
C15 C1 C14 C13 126.2(4)
C2 C1 C14 C13 -123.8(4)
C21 C1 C14 C9 -179.7(3)
C15 C1 C14 C9 -54.9(4)
C2 C1 C14 C9 55.1(4)
C21 C1 C15 C16 1.2(5)
C2 C1 C15 C16 127.8(4)
C14 C1 C15 C16 -123.4(4)
C21 C1 C15 C20 180.0(3)
C2 C1 C15 C20 -53.4(4)
C14 C1 C15 C20 55.4(4)
C20 C15 C16 C17 -0.3(5)
C1 C15 C16 C17 178.4(3)
C15 C16 C17 C18 0.8(5)
C16 C17 C18 C19 -0.5(6)
C17 C18 C19 C20 -0.3(6)
C18 C19 C20 C15 0.8(5)
C18 C19 C20 C8 -177.7(3)
C16 C15 C20 C19 -0.5(5)
C1 C15 C20 C19 -179.4(3)
C16 C15 C20 C8 178.2(3)
C1 C15 C20 C8 -0.7(4)
C22 C8 C20 C19 -1.3(5)
C9 C8 C20 C19 123.8(4)
C7 C8 C20 C19 -126.8(4)
C22 C8 C20 C15 -179.8(3)
C9 C8 C20 C15 -54.7(4)
C7 C8 C20 C15 54.7(4)
C43 C23 C24 C29 179.0(3)
C36 C23 C24 C29 -54.9(4)
C37 C23 C24 C29 54.9(4)
C43 C23 C24 C25 2.8(5)
C36 C23 C24 C25 128.8(4)
C37 C23 C24 C25 -121.3(4)
C29 C24 C25 C26 -0.6(5)
C23 C24 C25 C26 175.4(3)
C50 O4 C26 C25 14.8(5)
C50 O4 C26 C27 -167.6(3)
C24 C25 C26 O4 176.6(3)
C24 C25 C26 C27 -0.9(5)
C51 O5 C27 C28 -4.1(6)
C51 O5 C27 C26 177.3(3)
O4 C26 C27 O5 2.6(5)
C25 C26 C27 O5 -179.7(3)
O4 C26 C27 C28 -176.0(3)
C25 C26 C27 C28 1.7(6)
O5 C27 C28 C29 -179.5(4)
C26 C27 C28 C29 -1.0(6)
C25 C24 C29 C28 1.3(5)
C23 C24 C29 C28 -175.1(3)
C25 C24 C29 C30 177.4(3)
C23 C24 C29 C30 1.0(4)
C27 C28 C29 C24 -0.5(6)
C27 C28 C29 C30 -176.2(3)
C24 C29 C30 C44 178.3(3)
C28 C29 C30 C44 -5.8(5)
C24 C29 C30 C42 -56.5(4)
C28 C29 C30 C42 119.3(4)
C24 C29 C30 C31 53.4(4)
C28 C29 C30 C31 -130.7(4)
C44 C30 C31 C32 -0.1(5)
C29 C30 C31 C32 125.6(4)
C42 C30 C31 C32 -126.1(4)
C44 C30 C31 C36 179.6(3)
C29 C30 C31 C36 -54.7(4)
C42 C30 C31 C36 53.6(4)
C36 C31 C32 C33 -0.6(5)
C30 C31 C32 C33 179.1(3)
C31 C32 C33 C34 -0.9(6)
C32 C33 C34 C35 1.3(6)
C33 C34 C35 C36 -0.3(6)
C34 C35 C36 C31 -1.2(5)
C34 C35 C36 C23 179.7(3)
C32 C31 C36 C35 1.7(5)
C30 C31 C36 C35 -178.0(3)
C32 C31 C36 C23 -179.2(3)
C30 C31 C36 C23 1.1(4)
C43 C23 C36 C35 -1.4(5)
C37 C23 C36 C35 124.0(4)
C24 C23 C36 C35 -127.5(4)
C43 C23 C36 C31 179.5(3)
C37 C23 C36 C31 -55.1(4)
C24 C23 C36 C31 53.4(4)
C43 C23 C37 C38 -2.0(5)
C36 C23 C37 C38 -127.5(4)
C24 C23 C37 C38 122.2(4)
C43 C23 C37 C42 -179.8(3)
C36 C23 C37 C42 54.7(4)
C24 C23 C37 C42 -55.7(4)
C42 C37 C38 C39 1.9(5)
C23 C37 C38 C39 -175.8(3)
C62 O12 C39 C38 0.7(5)
C62 O12 C39 C40 -178.6(3)
C37 C38 C39 O12 179.4(3)
C37 C38 C39 C40 -1.3(5)
C63 O13 C40 C41 -5.5(5)
C63 O13 C40 C39 174.6(3)
O12 C39 C40 O13 -1.2(5)
C38 C39 C40 O13 179.5(3)
O12 C39 C40 C41 178.9(3)
C38 C39 C40 C41 -0.5(5)
O13 C40 C41 C42 -178.3(3)
C39 C40 C41 C42 1.6(5)
C40 C41 C42 C37 -1.0(5)
C40 C41 C42 C30 175.7(3)
C38 C37 C42 C41 -0.8(5)
C23 C37 C42 C41 177.2(3)
C38 C37 C42 C30 -177.8(3)
C23 C37 C42 C30 0.2(4)
C44 C30 C42 C41 3.8(5)
C29 C30 C42 C41 -121.1(4)
C31 C30 C42 C41 128.9(4)
C44 C30 C42 C37 -179.3(3)
C29 C30 C42 C37 55.7(4)
C31 C30 C42 C37 -54.2(4)
C4 O1 C45 C46 178.3(3)
C47 O2 C46 C45 -74.6(5)
O1 C45 C46 O2 83.6(4)
C46 O2 C47 C48 -171.2(4)
C49 O3 C48 C47 168.4(4)
O2 C47 C48 O3 -68.3(5)
C48 O3 C49 C50 129.7(4)
C26 O4 C50 C49 175.7(3)
O3 C49 C50 O4 -64.9(4)
C27 O5 C51 C52 171.3(3)
C53 O6 C52 C51 -162.6(4)
O5 C51 C52 O6 73.2(4)
C52 O6 C53 C54 -166.7(4)
C55 O7 C54 C53 165.7(3)
O6 C53 C54 O7 72.7(5)
C54 O7 C55 C56 86.9(4)
C5 O8 C56 C55 172.3(3)
O7 C55 C56 O8 -70.3(4)
C12 O9 C57 C58 -161.4(3)
C59 O10 C58 C57 169.3(3)
O9 C57 C58 O10 -84.4(4)
C58 O10 C59 C60 158.5(3)
C61 O11 C60 C59 169.8(3)
O10 C59 C60 O11 57.0(4)
C60 O11 C61 C62 164.5(3)
C39 O12 C62 C61 -178.7(3)
O11 C61 C62 O12 57.4(4)
C40 O13 C63 C64 179.7(3)
C65 O14 C64 C63 175.2(3)
O13 C63 C64 O14 -67.5(4)
C64 O14 C65 C66 179.6(3)
C67 O15 C66 C65 -159.6(3)
O14 C65 C66 O15 -61.4(4)
C66 O15 C67 C68 -79.9(5)
C66 O15 C67 C68' -126.9(5)
C11 O16 C68 C67 -168.4(5)
O15 C67 C68 O16 -58.2(6)
C68' C67 C68 O16 43.5(7)
C73 N1 C69 C70 1.3(7)
C80 N1 C69 C70 -175.0(4)
N1 C69 C70 C71 -0.3(7)
C69 C70 C71 C72 -1.1(7)
C70 C71 C72 C73 1.6(7)
C69 N1 C73 C72 -0.8(6)
C80 N1 C73 C72 175.5(4)
C69 N1 C73 C74 -179.9(4)
C80 N1 C73 C74 -3.7(5)
C71 C72 C73 N1 -0.7(6)
C71 C72 C73 C74 178.5(4)
C78 N2 C74 C75 -0.5(6)
C79 N2 C74 C75 -180.0(4)
C78 N2 C74 C73 178.7(4)
C79 N2 C74 C73 -0.8(5)
N1 C73 C74 N2 -19.7(5)
C72 C73 C74 N2 161.2(4)
N1 C73 C74 C75 159.5(4)
C72 C73 C74 C75 -19.6(6)
N2 C74 C75 C76 -0.1(6)
C73 C74 C75 C76 -179.3(4)
C74 C75 C76 C77 0.5(7)
C75 C76 C77 C78 -0.3(7)
C74 N2 C78 C77 0.7(6)
C79 N2 C78 C77 -179.8(4)
C76 C77 C78 N2 -0.3(7)
C78 N2 C79 C80 -139.1(4)
C74 N2 C79 C80 40.5(5)
C69 N1 C80 C79 -139.4(4)
C73 N1 C80 C79 44.3(5)
N2 C79 C80 N1 -60.4(4)
O15 C67 C68' O16' 65.0(8)
C68 C67 C68' O16' -32.8(7)
C10 C11 O16' C68' 2.9(12)
O16 C11 O16' C68' 52.0(11)
C12 C11 O16' C68' -166.9(7)
C67 C68' O16' C11 176.5(7)
